data_7127732
loop_
_publ_author_name
'Yang, Xin-Xue'
'Yu, Wei-Dong'
'Yi, Xiao-Yi'
'Li, Lei-Jiao'
'Liu, Chao'

_publ_section_title
;
 Monocarboxylate-driven structural growth in Calix[n]arene-polyoxotitanate
 hybrid systems: utility in hydrogen production from water.
;
_journal_issue 90
_journal_name_full 'Chemical communications (Cambridge, England)'
_journal_page_first 14035
_journal_page_last 14038
_journal_paper_doi 10.1039/d0cc05336h
_journal_volume 56
_journal_year 2020
_chemical_formula_moiety 'C128 H164 O30 Ti6'
_chemical_formula_sum 'C128 H164 O30 Ti6'
_chemical_formula_weight 2469.98
_space_group_crystal_system monoclinic
_space_group_IT_number 14
_space_group_name_Hall '-P 2yn'
_space_group_name_H-M_alt 'P 1 21/n 1'
_atom_sites_solution_hydrogens geom
_atom_sites_solution_primary dual
_audit_creation_date 2020-10-06
_audit_creation_method
;
Olex2 1.3
(compiled 2020.02.04 svn.rd84adfe8 for OlexSys, GUI svn.r6032)
;
_audit_update_record
;
2020-10-06 deposited with the CCDC.	2020-10-26 downloaded from the CCDC.
;
_cell_angle_alpha 90
_cell_angle_beta 105.9960(10)
_cell_angle_gamma 90
_cell_formula_units_Z 2
_cell_length_a 17.6540(7)
_cell_length_b 15.3326(5)
_cell_length_c 24.8024(11)
_cell_measurement_reflns_used 8406
_cell_measurement_temperature 150
_cell_measurement_theta_max 24.791
_cell_measurement_theta_min 2.513
_cell_volume 6453.6(4)
_computing_cell_refinement 'SAINT V8.38A (Bruker, 2018)'
_computing_data_collection 'SAINT V8.38A (Bruker, 2018)'
_computing_data_reduction 'SAINT V8.38A (Bruker, 2018)'
_computing_molecular_graphics 'Olex2 1.3 (Dolomanov et al., 2009)'
_computing_publication_material 'Olex2 1.3 (Dolomanov et al., 2009)'
_computing_structure_refinement 'SHELXL 2018/3 (Sheldrick, 2015)'
_computing_structure_solution 'SHELXT  (Sheldrick, 2015)'
_diffrn_ambient_temperature 150
_diffrn_detector 'Bruker APEX2 area detector'
_diffrn_detector_area_resol_mean 7.9
_diffrn_detector_type 'CCD area detector'
_diffrn_measured_fraction_theta_full 0.998
_diffrn_measured_fraction_theta_max 0.995
_diffrn_measurement_device 'three-circle diffractometer'
_diffrn_measurement_device_type 'Bruker APEX-II CCD'
_diffrn_measurement_method '\w and \f scans'
_diffrn_radiation_monochromator 'mirror optics'
_diffrn_radiation_probe x-ray
_diffrn_radiation_type MoK\a
_diffrn_radiation_wavelength 0.71073
_diffrn_reflns_av_R_equivalents 0.1019
_diffrn_reflns_av_unetI/netI 0.0720
_diffrn_reflns_Laue_measured_fraction_full 0.998
_diffrn_reflns_Laue_measured_fraction_max 0.995
_diffrn_reflns_limit_h_max 21
_diffrn_reflns_limit_h_min -21
_diffrn_reflns_limit_k_max 18
_diffrn_reflns_limit_k_min -18
_diffrn_reflns_limit_l_max 29
_diffrn_reflns_limit_l_min -29
_diffrn_reflns_number 70838
_diffrn_reflns_point_group_measured_fraction_full 0.998
_diffrn_reflns_point_group_measured_fraction_max 0.995
_diffrn_reflns_theta_full 25.242
_diffrn_reflns_theta_max 25.416
_diffrn_reflns_theta_min 2.235
_diffrn_source 'microfocus sealed X-ray tube'
_diffrn_source_current 1.2
_diffrn_source_power 0.06
_diffrn_source_type 'Incoatec I\ms'
_diffrn_source_voltage 50.0
_exptl_absorpt_coefficient_mu 0.425
_exptl_absorpt_correction_T_max 0.7452
_exptl_absorpt_correction_T_min 0.6918
_exptl_absorpt_correction_type multi-scan
_exptl_crystal_colour 'clear reddish red'
_exptl_crystal_colour_lustre clear
_exptl_crystal_colour_modifier reddish
_exptl_crystal_colour_primary red
_exptl_crystal_density_diffrn 1.271
_exptl_crystal_description block
_exptl_crystal_F_000 2608
_exptl_crystal_size_max 0.6
_exptl_crystal_size_mid 0.5
_exptl_crystal_size_min 0.5
_refine_diff_density_max 0.479
_refine_diff_density_min -0.631
_refine_diff_density_rms 0.069
_refine_ls_extinction_method none
_refine_ls_goodness_of_fit_ref 1.056
_refine_ls_hydrogen_treatment constr
_refine_ls_matrix_type full
_refine_ls_number_parameters 851
_refine_ls_number_reflns 11864
_refine_ls_number_restraints 113
_refine_ls_restrained_S_all 1.056
_refine_ls_R_factor_all 0.1107
_refine_ls_R_factor_gt 0.0676
_refine_ls_shift/su_max 0.000
_refine_ls_shift/su_mean 0.000
_refine_ls_structure_factor_coef Fsqd
_refine_ls_weighting_details 'w=1/[\s^2^(Fo^2^)+(0.0575P)^2^+10.2771P] where P=(Fo^2^+2Fc^2^)/3'
_refine_ls_weighting_scheme calc
_refine_ls_wR_factor_gt 0.1458
_refine_ls_wR_factor_ref 0.1664
_reflns_Friedel_coverage 0.000
_reflns_number_gt 7972
_reflns_number_total 11864
_reflns_threshold_expression 'I > 2\s(I)'
_cod_data_source_file d0cc05336h2.cif
_cod_data_source_block Ti6-3
_cod_database_code 7127732
_shelx_shelxl_version_number 2018/3
_shelx_space_group_comment
;
The symmetry employed for this shelxl refinement is uniquely defined
by the following loop, which should always be used as a source of
symmetry information in preference to the above space-group names.
They are only intended as comments.
;
_shelx_estimated_absorpt_t_max 0.816
_shelx_estimated_absorpt_t_min 0.785
_olex2_refinement_description
;
1. Fixed Uiso
 At 1.2 times of:
  All C(H) groups, All C(H,H) groups
 At 1.5 times of:
  All C(H,H,H) groups
2. Restrained distances
 C10-C12 \\sim C10-C62 \\sim C10-C13 \\sim C10-C63 \\sim C10-C11 \\sim C10-C64
 with sigma of 0.01
 C65-C66 \\sim C65-C67 \\sim C65-C68 \\sim C65-C70 \\sim C65-C71 \\sim C65-C7
 with sigma of 0.01
 C59-C44 \\sim C59-C45 \\sim C59-C69
 with sigma of 0.01
 C1-C2 \\sim C1-C3 \\sim C4-C5 \\sim C4-C6
 with sigma of 0.01
3. Rigid bond restraints
 O6, C54
 with sigma for 1-2 distances of 0.01 and sigma for 1-3 distances of 0.02
 C65, C7
 with sigma for 1-2 distances of 0.01 and sigma for 1-3 distances of 0.02
4. Uiso/Uaniso restraints and constraints
O6 \\sim C54: within 2A with sigma of 0.02 and sigma for terminal atoms of 0.01
within 2A
C65 \\sim C7: within 2A with sigma of 0.02 and sigma for terminal atoms of 0.01
within 2A
Uanis(C70) \\sim Ueq, Uanis(C67) \\sim Ueq, Uanis(C7) \\sim Ueq, Uanis(C12)
\\sim Ueq, Uanis(C13) \\sim Ueq, Uanis(C62) \\sim Ueq, Uanis(C63) \\sim Ueq,
Uanis(C6) \\sim Ueq, Uanis(C64) \\sim Ueq, Uanis(C11) \\sim Ueq: with sigma of
0.01 and sigma for terminal atoms of 0.02
5. Others
 Sof(C67)=Sof(H67A)=Sof(H67B)=Sof(H67C)=Sof(C70)=Sof(H70A)=Sof(H70B)=Sof(H70C)=
 Sof(C7)=Sof(H7A)=Sof(H7B)=Sof(H7C)=1-FVAR(1)
 Sof(C71)=Sof(H71A)=Sof(H71B)=Sof(H71C)=Sof(C66)=Sof(H66A)=Sof(H66B)=Sof(H66C)=
 Sof(C68)=Sof(H68A)=Sof(H68B)=Sof(H68C)=FVAR(1)
 Sof(C4)=Sof(H4)=Sof(C6)=Sof(H6A)=Sof(H6B)=Sof(H6C)=Sof(C5)=Sof(H5A)=Sof(H5B)=
 Sof(H5C)=1-FVAR(2)
 Sof(C2)=Sof(H2A)=Sof(H2B)=Sof(H2C)=Sof(C3)=Sof(H3A)=Sof(H3B)=Sof(H3C)=Sof(C1)=
 Sof(H1)=FVAR(2)
 Sof(C63)=Sof(H63A)=Sof(H63B)=Sof(H63C)=Sof(C62)=Sof(H62A)=Sof(H62B)=Sof(H62C)=
 1-FVAR(3)
 Sof(C12)=Sof(H12A)=Sof(H12B)=Sof(H12C)=Sof(C13)=Sof(H13A)=Sof(H13B)=Sof(H13C)=
 FVAR(3)
 Sof(C64)=Sof(H64A)=Sof(H64B)=Sof(H64C)=1-FVAR(4)
 Sof(C11)=Sof(H11A)=Sof(H11B)=Sof(H11C)=FVAR(4)
6.a Ternary CH refined with riding coordinates:
 C34(H34), C52(H52), C1(H1), C4(H4)
6.b Secondary CH2 refined with riding coordinates:
 C14(H14A,H14B), C36(H36A,H36B), C40(H40A,H40B), C43(H43A,H43B)
6.c Aromatic/amide H refined with riding coordinates:
 C60(H60), C61(H61), C18(H18), C19(H19), C27(H27), C29(H29), C38(H38),
 C41(H41), C48(H48), C49(H49), C50(H50), C54(H54), C55(H55), C57(H57)
6.d Idealised Me refined as rotating group:
 C44(H44A,H44B,H44C), C69(H69A,H69B,H69C), C45(H45A,H45B,H45C), C22(H22A,H22B,
 H22C), C23(H23A,H23B,H23C), C24(H24A,H24B,H24C), C32(H32A,H32B,H32C), C33(H33A,
 H33B,H33C), C35(H35A,H35B,H35C), C11(H11A,H11B,H11C), C12(H12A,H12B,H12C),
 C13(H13A,H13B,H13C), C63(H63A,H63B,H63C), C62(H62A,H62B,H62C), C51(H51A,H51B,
 H51C), C53(H53A,H53B,H53C), C67(H67A,H67B,H67C), C70(H70A,H70B,H70C), C7(H7A,
 H7B,H7C), C71(H71A,H71B,H71C), C66(H66A,H66B,H66C), C68(H68A,H68B,H68C),
 C2(H2A,H2B,H2C), C3(H3A,H3B,H3C), C6(H6A,H6B,H6C), C5(H5A,H5B,H5C), C64(H64A,
 H64B,H64C)
;
_olex2_submission_special_instructions 'No special instructions were received'

loop_
_space_group_symop_operation_xyz
'x, y, z'
'-x+1/2, y+1/2, -z+1/2'
'-x, -y, -z'
'x-1/2, -y-1/2, z-1/2'

loop_
_atom_site_label
_atom_site_type_symbol
_atom_site_fract_x
_atom_site_fract_y
_atom_site_fract_z
_atom_site_U_iso_or_equiv
_atom_site_adp_type
_atom_site_occupancy
_atom_site_site_symmetry_order
_atom_site_calc_flag
_atom_site_refinement_flags_posn
_atom_site_refinement_flags_adp
_atom_site_refinement_flags_occupancy
_atom_site_disorder_assembly
_atom_site_disorder_group
Ti3 Ti 0.26519(4) 0.44238(5) 0.39986(3) 0.02783(19) Uani 1 1 d . . . . .
Ti2 Ti 0.74278(4) 0.48940(5) 0.48266(3) 0.02802(19) Uani 1 1 d . . . . .
Ti1 Ti 0.86715(5) 0.42346(5) 0.62021(3) 0.0366(2) Uani 1 1 d . . . . .
O12 O 0.19055(16) 0.50211(17) 0.33658(12) 0.0334(7) Uani 1 1 d . . . . .
O8 O 0.66942(16) 0.43677(17) 0.59106(12) 0.0335(7) Uani 1 1 d . . . . .
O5 O 0.81210(17) 0.38972(19) 0.47230(12) 0.0378(7) Uani 1 1 d . . . . .
O15 O 0.79934(16) 0.57531(18) 0.46170(12) 0.0337(7) Uani 1 1 d . . . . .
O1 O 0.96407(18) 0.4628(2) 0.64572(14) 0.0558(9) Uani 1 1 d . . . . .
O2 O 0.8560(2) 0.3267(2) 0.65706(15) 0.0564(9) Uani 1 1 d . . . . .
O9 O 0.5121(2) 0.2043(2) 0.52084(19) 0.0750(12) Uani 1 1 d . . . . .
O6 O 0.8920(4) 0.1544(3) 0.4224(3) 0.1101(18) Uani 1 1 d . U . . .
O3 O 0.80347(15) 0.49060(17) 0.56308(11) 0.0300(6) Uani 1 1 d . . . . .
O11 O 0.31606(16) 0.42788(17) 0.48109(11) 0.0311(6) Uani 1 1 d . . . . .
O14 O 0.66849(16) 0.48286(17) 0.41549(11) 0.0313(6) Uani 1 1 d . . . . .
O10 O 0.34474(16) 0.39884(17) 0.37518(11) 0.0305(6) Uani 1 1 d . . . . .
O7 O 0.67681(17) 0.39105(17) 0.50690(12) 0.0348(7) Uani 1 1 d . . . . .
O13 O 0.20746(16) 0.34031(17) 0.39292(12) 0.0321(7) Uani 1 1 d . . . . .
O4 O 0.8830(2) 0.3464(2) 0.55760(14) 0.0553(9) Uani 1 1 d . . . . .
C00J C 0.2262(2) 0.2566(3) 0.40940(18) 0.0328(10) Uani 1 1 d . . . . .
C00M C 0.6517(2) 0.3853(3) 0.54994(19) 0.0317(10) Uani 1 1 d . . . . .
C59 C 0.5698(3) 0.1727(3) 0.3226(2) 0.0560(14) Uani 1 1 d D . . . .
C10 C 0.3040(3) -0.0040(3) 0.4699(2) 0.0642(16) Uani 1 1 d D . . . .
C44 C 0.6531(3) 0.1929(4) 0.3548(3) 0.087(2) Uani 1 1 d D . . . .
H44A H 0.688572 0.149654 0.345771 0.131 Uiso 1 1 calc R U . . .
H44B H 0.657832 0.191193 0.395072 0.131 Uiso 1 1 calc R U . . .
H44C H 0.667230 0.251210 0.344519 0.131 Uiso 1 1 calc R U . . .
C69 C 0.5591(5) 0.1778(7) 0.2596(3) 0.140(4) Uani 1 1 d D . . . .
H69A H 0.568192 0.237860 0.249277 0.210 Uiso 1 1 calc R U . . .
H69B H 0.505327 0.160179 0.239588 0.210 Uiso 1 1 calc R U . . .
H69C H 0.596853 0.138830 0.249342 0.210 Uiso 1 1 calc R U . . .
C46 C 0.8351(2) 0.7245(3) 0.45825(18) 0.0319(10) Uani 1 1 d . . . . .
C60 C 0.8427(3) 0.7961(3) 0.4260(2) 0.0401(11) Uani 1 1 d . . . . .
H60 H 0.865262 0.847880 0.444697 0.048 Uiso 1 1 calc R U . . .
C25 C 0.8189(3) 0.7959(3) 0.3676(2) 0.0397(11) Uani 1 1 d . . . . .
C61 C 0.7890(2) 0.7174(3) 0.34202(19) 0.0370(10) Uani 1 1 d . . . . .
H61 H 0.772455 0.714851 0.302218 0.044 Uiso 1 1 calc R U . . .
C8 C 0.7824(2) 0.6426(3) 0.37227(18) 0.0320(10) Uani 1 1 d . . . . .
C9 C 0.8050(2) 0.6469(3) 0.43063(18) 0.0298(9) Uani 1 1 d . . . . .
C65 C 0.8234(3) 0.8789(3) 0.3341(2) 0.0509(13) Uani 1 1 d D U . . .
C14 C 0.7483(2) 0.5602(3) 0.34111(18) 0.0326(10) Uani 1 1 d . . . . .
H14A H 0.762671 0.557415 0.305293 0.039 Uiso 1 1 calc R U . . .
H14B H 0.771545 0.508796 0.363831 0.039 Uiso 1 1 calc R U . . .
C15 C 0.6599(2) 0.5567(3) 0.32911(17) 0.0292(9) Uani 1 1 d . . . . .
C16 C 0.6237(2) 0.5179(2) 0.36692(17) 0.0276(9) Uani 1 1 d . . . . .
C17 C 0.5422(2) 0.5125(3) 0.35492(17) 0.0303(9) Uani 1 1 d . . . . .
C18 C 0.4963(2) 0.5512(3) 0.30576(19) 0.0349(10) Uani 1 1 d . . . . .
H18 H 0.440534 0.548399 0.297639 0.042 Uiso 1 1 calc R U . . .
C19 C 0.6117(2) 0.5943(3) 0.28031(18) 0.0323(10) Uani 1 1 d . . . . .
H19 H 0.635635 0.621035 0.254609 0.039 Uiso 1 1 calc R U . . .
C20 C 0.5300(2) 0.5940(3) 0.26793(18) 0.0344(10) Uani 1 1 d . . . . .
C21 C 0.4764(3) 0.6379(3) 0.2158(2) 0.0418(11) Uani 1 1 d . . . . .
C45 C 0.5523(4) 0.0785(4) 0.3330(5) 0.139(4) Uani 1 1 d D . . . .
H45A H 0.594318 0.041180 0.326990 0.209 Uiso 1 1 calc R U . . .
H45B H 0.501848 0.061450 0.307088 0.209 Uiso 1 1 calc R U . . .
H45C H 0.549555 0.071928 0.371725 0.209 Uiso 1 1 calc R U . . .
C22 C 0.4262(3) 0.7069(3) 0.2344(2) 0.0624(16) Uani 1 1 d . . . . .
H22A H 0.392484 0.678689 0.254726 0.094 Uiso 1 1 calc R U . . .
H22B H 0.393218 0.736994 0.201355 0.094 Uiso 1 1 calc R U . . .
H22C H 0.460697 0.749244 0.259023 0.094 Uiso 1 1 calc R U . . .
C23 C 0.5231(4) 0.6813(4) 0.1803(3) 0.079(2) Uani 1 1 d . . . . .
H23A H 0.558797 0.724749 0.202908 0.118 Uiso 1 1 calc R U . . .
H23B H 0.486867 0.709976 0.148086 0.118 Uiso 1 1 calc R U . . .
H23C H 0.553874 0.637138 0.167035 0.118 Uiso 1 1 calc R U . . .
C24 C 0.4225(3) 0.5708(3) 0.1792(2) 0.0589(15) Uani 1 1 d . . . . .
H24A H 0.454385 0.526037 0.167599 0.088 Uiso 1 1 calc R U . . .
H24B H 0.388749 0.599603 0.145885 0.088 Uiso 1 1 calc R U . . .
H24C H 0.389518 0.543509 0.200447 0.088 Uiso 1 1 calc R U . . .
C26 C 0.4767(2) 0.3739(3) 0.37138(17) 0.0313(9) Uani 1 1 d . . . . .
C27 C 0.5308(3) 0.3164(3) 0.35869(19) 0.0385(11) Uani 1 1 d . . . . .
H27 H 0.583769 0.335108 0.364422 0.046 Uiso 1 1 calc R U . . .
C28 C 0.5103(3) 0.2335(3) 0.33816(19) 0.0387(11) Uani 1 1 d . . . . .
C29 C 0.4319(3) 0.2094(3) 0.32853(19) 0.0394(11) Uani 1 1 d . . . . .
H29 H 0.416042 0.153325 0.313254 0.047 Uiso 1 1 calc R U . . .
C30 C 0.3759(2) 0.2640(3) 0.34036(18) 0.0323(10) Uani 1 1 d . . . . .
C31 C 0.3997(2) 0.3464(3) 0.36274(17) 0.0292(9) Uani 1 1 d . . . . .
C32 C 0.3778(3) 0.3686(3) 0.5068(2) 0.0521(13) Uani 1 1 d . . . . .
H32A H 0.375781 0.318081 0.482261 0.078 Uiso 1 1 calc R U . . .
H32B H 0.371164 0.349167 0.542870 0.078 Uiso 1 1 calc R U . . .
H32C H 0.428795 0.397921 0.512944 0.078 Uiso 1 1 calc R U . . .
C33 C 0.2585(3) 0.5118(4) 0.2642(2) 0.0538(13) Uani 1 1 d . . . . .
H33A H 0.290873 0.558833 0.285598 0.081 Uiso 1 1 calc R U . . .
H33B H 0.250309 0.522022 0.224022 0.081 Uiso 1 1 calc R U . . .
H33C H 0.285352 0.455864 0.274664 0.081 Uiso 1 1 calc R U . . .
C34 C 0.1798(3) 0.5099(3) 0.27717(19) 0.0385(10) Uani 1 1 d . . . . .
H34 H 0.152276 0.566332 0.264443 0.046 Uiso 1 1 calc R U . . .
C35 C 0.1281(3) 0.4370(3) 0.2470(2) 0.0562(14) Uani 1 1 d . . . . .
H35A H 0.154682 0.381013 0.258093 0.084 Uiso 1 1 calc R U . . .
H35B H 0.117888 0.444828 0.206456 0.084 Uiso 1 1 calc R U . . .
H35C H 0.078067 0.437564 0.256961 0.084 Uiso 1 1 calc R U . . .
C36 C 0.2908(3) 0.2371(3) 0.33053(19) 0.0376(11) Uani 1 1 d . . . . .
H36A H 0.256670 0.287323 0.314750 0.045 Uiso 1 1 calc R U . . .
H36B H 0.278947 0.189825 0.302217 0.045 Uiso 1 1 calc R U . . .
C37 C 0.2703(2) 0.2060(3) 0.38226(18) 0.0347(10) Uani 1 1 d . . . . .
C38 C 0.2939(3) 0.1232(3) 0.4025(2) 0.0416(11) Uani 1 1 d . . . . .
H38 H 0.325423 0.089879 0.384644 0.050 Uiso 1 1 calc R U . . .
C39 C 0.2734(3) 0.0869(3) 0.4477(2) 0.0473(12) Uani 1 1 d . . . . .
C40 C 0.5022(2) 0.4645(3) 0.39327(18) 0.0328(10) Uani 1 1 d . . . . .
H40A H 0.539127 0.460113 0.431297 0.039 Uiso 1 1 calc R U . . .
H40B H 0.455581 0.498083 0.396140 0.039 Uiso 1 1 calc R U . . .
C41 C 0.2262(3) 0.1369(3) 0.4717(2) 0.0445(12) Uani 1 1 d . . . . .
H41 H 0.210286 0.112726 0.502109 0.053 Uiso 1 1 calc R U . . .
C42 C 0.2006(3) 0.2207(3) 0.45382(18) 0.0361(10) Uani 1 1 d . . . . .
C43 C 0.1429(2) 0.2701(3) 0.47801(18) 0.0361(10) Uani 1 1 d . . . . .
H43A H 0.090651 0.241846 0.464763 0.043 Uiso 1 1 calc R U . . .
H43B H 0.137701 0.330163 0.462798 0.043 Uiso 1 1 calc R U . . .
C11 C 0.366(2) 0.0072(12) 0.5259(11) 0.105(8) Uani 0.57(6) 1 d D U P A 1
H11A H 0.410288 0.040398 0.520382 0.157 Uiso 0.57(6) 1 calc R U P A 1
H11B H 0.383771 -0.050300 0.541456 0.157 Uiso 0.57(6) 1 calc R U P A 1
H11C H 0.342420 0.038598 0.551854 0.157 Uiso 0.57(6) 1 calc R U P A 1
C12 C 0.3307(10) -0.0573(6) 0.4263(4) 0.090(4) Uani 0.76(2) 1 d D U P A 1
H12A H 0.287802 -0.060399 0.391514 0.135 Uiso 0.76(2) 1 calc R U P A 1
H12B H 0.344880 -0.116383 0.440660 0.135 Uiso 0.76(2) 1 calc R U P A 1
H12C H 0.376669 -0.029294 0.418758 0.135 Uiso 0.76(2) 1 calc R U P A 1
C13 C 0.2375(8) -0.0554(6) 0.4835(8) 0.098(5) Uani 0.76(2) 1 d D U P A 1
H13A H 0.224838 -0.029066 0.515999 0.148 Uiso 0.76(2) 1 calc R U P A 1
H13B H 0.254286 -0.115929 0.492216 0.148 Uiso 0.76(2) 1 calc R U P A 1
H13C H 0.190807 -0.054130 0.451178 0.148 Uiso 0.76(2) 1 calc R U P A 1
C63 C 0.272(2) -0.032(2) 0.5183(13) 0.078(11) Uani 0.24(2) 1 d D U P A 2
H63A H 0.293307 0.005360 0.550830 0.117 Uiso 0.24(2) 1 calc R U P A 2
H63B H 0.286841 -0.092953 0.528350 0.117 Uiso 0.24(2) 1 calc R U P A 2
H63C H 0.214064 -0.027612 0.506863 0.117 Uiso 0.24(2) 1 calc R U P A 2
C62 C 0.270(3) -0.0637(17) 0.4200(10) 0.094(12) Uani 0.24(2) 1 d D U P A 2
H62A H 0.214452 -0.076740 0.417929 0.141 Uiso 0.24(2) 1 calc R U P A 2
H62B H 0.299783 -0.118064 0.424580 0.141 Uiso 0.24(2) 1 calc R U P A 2
H62C H 0.272165 -0.034548 0.385390 0.141 Uiso 0.24(2) 1 calc R U P A 2
C47 C 0.5955(3) 0.3144(3) 0.5504(2) 0.0412(11) Uani 1 1 d . . . B 2
C48 C 0.5620(3) 0.2905(3) 0.5942(2) 0.0547(14) Uani 1 1 d . . . B 2
H48 H 0.572836 0.316216 0.630337 0.066 Uiso 1 1 calc R U . B 2
C49 C 0.5122(3) 0.2249(3) 0.5746(2) 0.0566(14) Uani 1 1 d . . . B 2
H49 H 0.481113 0.196557 0.595113 0.068 Uiso 1 1 calc R U . B 2
C50 C 0.5633(3) 0.2596(3) 0.5067(2) 0.0549(14) Uani 1 1 d . . . B 2
H50 H 0.575043 0.260139 0.471511 0.066 Uiso 1 1 calc R U . B 2
C51 C 0.8868(6) 0.1781(5) 0.6725(4) 0.145(4) Uani 1 1 d . . . C 2
H51A H 0.931270 0.191782 0.657477 0.217 Uiso 1 1 calc R U . C 2
H51B H 0.867075 0.119531 0.660344 0.217 Uiso 1 1 calc R U . C 2
H51C H 0.904107 0.180323 0.713530 0.217 Uiso 1 1 calc R U . C 2
C52 C 0.8233(4) 0.2424(3) 0.6515(3) 0.0675(17) Uani 1 1 d . . . C 2
H52 H 0.799063 0.230924 0.610638 0.081 Uiso 1 1 calc R U . C 2
C53 C 0.7599(4) 0.2399(5) 0.6800(3) 0.095(2) Uani 1 1 d . . . C 2
H53A H 0.782843 0.247854 0.720457 0.143 Uiso 1 1 calc R U . C 2
H53B H 0.732919 0.183503 0.673064 0.143 Uiso 1 1 calc R U . C 2
H53C H 0.722075 0.286808 0.665474 0.143 Uiso 1 1 calc R U . C 2
C54 C 0.9467(4) 0.1364(4) 0.4762(4) 0.086(2) Uani 1 1 d . U . D 2
H54 H 0.981562 0.088087 0.485133 0.103 Uiso 1 1 calc R U . D 2
C55 C 0.9397(4) 0.1975(4) 0.5100(3) 0.0730(18) Uani 1 1 d . . . D 2
H55 H 0.967586 0.200112 0.548618 0.088 Uiso 1 1 calc R U . D 2
C56 C 0.8848(3) 0.2602(3) 0.4815(2) 0.0462(12) Uani 1 1 d . . . D 2
C57 C 0.8581(4) 0.2315(4) 0.4286(3) 0.0704(17) Uani 1 1 d . . . D 2
H57 H 0.820587 0.261221 0.399582 0.084 Uiso 1 1 calc R U . D 2
C58 C 0.8580(3) 0.3375(3) 0.5051(2) 0.0394(11) Uani 1 1 d . . . D 2
C67 C 0.7382(9) 0.901(3) 0.306(2) 0.086(14) Uani 0.161(9) 1 d D U P E 2
H67A H 0.724920 0.956698 0.320641 0.129 Uiso 0.161(9) 1 calc R U P E 2
H67B H 0.704151 0.854996 0.313648 0.129 Uiso 0.161(9) 1 calc R U P E 2
H67C H 0.730300 0.906021 0.265409 0.129 Uiso 0.161(9) 1 calc R U P E 2
C70 C 0.864(2) 0.855(2) 0.2899(14) 0.070(12) Uani 0.161(9) 1 d D U P E 2
H70A H 0.834023 0.809755 0.265294 0.105 Uiso 0.161(9) 1 calc R U P E 2
H70B H 0.917386 0.832970 0.308176 0.105 Uiso 0.161(9) 1 calc R U P E 2
H70C H 0.868305 0.906727 0.267622 0.105 Uiso 0.161(9) 1 calc R U P E 2
C7 C 0.876(2) 0.9467(18) 0.3704(13) 0.060(5) Uani 0.161(9) 1 d D U P E 2
H7A H 0.881135 0.997131 0.347339 0.091 Uiso 0.161(9) 1 calc R U P E 2
H7B H 0.928358 0.921529 0.387179 0.091 Uiso 0.161(9) 1 calc R U P E 2
H7C H 0.853072 0.965409 0.400230 0.091 Uiso 0.161(9) 1 calc R U P E 2
C71 C 0.9081(4) 0.9063(6) 0.3449(4) 0.084(3) Uani 0.839(9) 1 d D . P E 1
H71A H 0.911165 0.958589 0.322892 0.126 Uiso 0.839(9) 1 calc R U P E 1
H71B H 0.938248 0.859048 0.333968 0.126 Uiso 0.839(9) 1 calc R U P E 1
H71C H 0.930179 0.919036 0.384898 0.126 Uiso 0.839(9) 1 calc R U P E 1
C66 C 0.7776(6) 0.9519(5) 0.3523(4) 0.095(3) Uani 0.839(9) 1 d D . P E 1
H66A H 0.779804 1.004443 0.330304 0.142 Uiso 0.839(9) 1 calc R U P E 1
H66B H 0.800931 0.964354 0.392242 0.142 Uiso 0.839(9) 1 calc R U P E 1
H66C H 0.722607 0.934024 0.346225 0.142 Uiso 0.839(9) 1 calc R U P E 1
C68 C 0.7892(6) 0.8666(5) 0.2714(3) 0.089(3) Uani 0.839(9) 1 d D . P E 1
H68A H 0.733897 0.848751 0.263468 0.133 Uiso 0.839(9) 1 calc R U P E 1
H68B H 0.819028 0.821540 0.258091 0.133 Uiso 0.839(9) 1 calc R U P E 1
H68C H 0.792484 0.921686 0.252082 0.133 Uiso 0.839(9) 1 calc R U P E 1
C2 C 1.0189(18) 0.5403(14) 0.5789(7) 0.085(7) Uani 0.501(17) 1 d D . P F 1
H2A H 1.050204 0.487706 0.578299 0.128 Uiso 0.501(17) 1 calc R U P F 1
H2B H 1.048331 0.591701 0.572581 0.128 Uiso 0.501(17) 1 calc R U P F 1
H2C H 0.969106 0.536521 0.549216 0.128 Uiso 0.501(17) 1 calc R U P F 1
C3 C 1.0735(7) 0.5614(11) 0.6830(6) 0.062(4) Uani 0.501(17) 1 d D . P F 1
H3A H 1.057596 0.563972 0.717802 0.093 Uiso 0.501(17) 1 calc R U P F 1
H3B H 1.099266 0.616271 0.677965 0.093 Uiso 0.501(17) 1 calc R U P F 1
H3C H 1.110332 0.512912 0.684961 0.093 Uiso 0.501(17) 1 calc R U P F 1
C1 C 1.0022(6) 0.5478(12) 0.6344(5) 0.062(5) Uani 0.501(17) 1 d D . P F 1
H1 H 0.964494 0.597000 0.632980 0.074 Uiso 0.501(17) 1 calc R U P F 1
C4 C 1.0344(8) 0.4929(9) 0.6364(5) 0.059(4) Uani 0.499(17) 1 d D . P F 2
H4 H 1.080298 0.455635 0.655859 0.071 Uiso 0.499(17) 1 calc R U P F 2
C6 C 1.0395(17) 0.5816(12) 0.6622(13) 0.135(11) Uani 0.499(17) 1 d D U P F 2
H6A H 0.990002 0.613017 0.646287 0.203 Uiso 0.499(17) 1 calc R U P F 2
H6B H 1.083110 0.613991 0.654340 0.203 Uiso 0.499(17) 1 calc R U P F 2
H6C H 1.048625 0.575968 0.702839 0.203 Uiso 0.499(17) 1 calc R U P F 2
C5 C 1.0243(15) 0.4965(16) 0.5747(6) 0.088(7) Uani 0.499(17) 1 d D . P F 2
H5A H 1.017366 0.437251 0.559307 0.133 Uiso 0.499(17) 1 calc R U P F 2
H5B H 1.071084 0.522954 0.567535 0.133 Uiso 0.499(17) 1 calc R U P F 2
H5C H 0.977768 0.531587 0.556847 0.133 Uiso 0.499(17) 1 calc R U P F 2
C64 C 0.3910(10) 0.0043(14) 0.501(2) 0.081(9) Uani 0.43(6) 1 d D U P A 2
H64A H 0.419775 0.027658 0.475684 0.122 Uiso 0.43(6) 1 calc R U P A 2
H64B H 0.412088 -0.053230 0.514613 0.122 Uiso 0.43(6) 1 calc R U P A 2
H64C H 0.397082 0.043834 0.533056 0.122 Uiso 0.43(6) 1 calc R U P A 2

loop_
_atom_site_aniso_label
_atom_site_aniso_U_11
_atom_site_aniso_U_22
_atom_site_aniso_U_33
_atom_site_aniso_U_23
_atom_site_aniso_U_13
_atom_site_aniso_U_12
Ti3 0.0288(4) 0.0261(4) 0.0288(4) 0.0012(3) 0.0083(3) -0.0006(3)
Ti2 0.0295(4) 0.0270(4) 0.0277(4) 0.0019(3) 0.0082(3) -0.0011(3)
Ti1 0.0340(5) 0.0381(5) 0.0377(5) 0.0062(4) 0.0099(4) 0.0048(3)
O12 0.0356(16) 0.0346(16) 0.0305(17) 0.0061(13) 0.0097(13) 0.0032(13)
O8 0.0401(17) 0.0283(15) 0.0354(17) -0.0009(13) 0.0159(14) -0.0020(13)
O5 0.0420(18) 0.0369(17) 0.0368(18) 0.0001(14) 0.0147(15) 0.0043(14)
O15 0.0363(17) 0.0340(16) 0.0313(17) 0.0021(13) 0.0104(13) -0.0052(13)
O1 0.0333(18) 0.084(3) 0.049(2) 0.0098(19) 0.0108(16) -0.0018(17)
O2 0.084(3) 0.0331(18) 0.060(2) 0.0082(16) 0.034(2) 0.0039(17)
O9 0.084(3) 0.053(2) 0.092(3) -0.010(2) 0.031(3) -0.025(2)
O6 0.131(5) 0.081(3) 0.143(5) -0.040(3) 0.080(4) -0.004(3)
O3 0.0285(15) 0.0301(15) 0.0318(16) 0.0042(12) 0.0090(13) 0.0038(12)
O11 0.0326(16) 0.0281(15) 0.0324(17) 0.0029(12) 0.0085(13) 0.0012(12)
O14 0.0338(16) 0.0324(15) 0.0274(16) 0.0017(12) 0.0078(13) -0.0026(12)
O10 0.0325(16) 0.0256(15) 0.0336(17) -0.0014(12) 0.0096(13) -0.0030(12)
O7 0.0447(18) 0.0296(16) 0.0332(18) -0.0013(13) 0.0159(15) -0.0058(13)
O13 0.0326(16) 0.0318(16) 0.0329(17) 0.0010(13) 0.0107(13) -0.0022(12)
O4 0.069(2) 0.054(2) 0.041(2) 0.0041(16) 0.0123(18) 0.0286(18)
C00J 0.033(2) 0.027(2) 0.037(3) -0.0044(18) 0.007(2) -0.0109(18)
C00M 0.035(2) 0.025(2) 0.036(3) 0.0027(19) 0.011(2) 0.0005(18)
C59 0.051(3) 0.048(3) 0.071(4) -0.011(3) 0.020(3) 0.014(2)
C10 0.087(4) 0.036(3) 0.068(4) 0.006(3) 0.019(3) 0.010(3)
C44 0.045(3) 0.080(4) 0.130(6) -0.034(4) 0.015(4) 0.018(3)
C69 0.109(6) 0.235(11) 0.084(6) -0.037(6) 0.037(5) 0.069(7)
C46 0.026(2) 0.039(2) 0.031(2) 0.0004(19) 0.0073(19) -0.0074(18)
C60 0.044(3) 0.033(2) 0.045(3) 0.000(2) 0.015(2) -0.012(2)
C25 0.043(3) 0.037(3) 0.041(3) 0.006(2) 0.015(2) -0.005(2)
C61 0.037(3) 0.046(3) 0.029(2) 0.006(2) 0.010(2) -0.002(2)
C8 0.022(2) 0.037(2) 0.038(3) 0.004(2) 0.0114(19) -0.0017(18)
C9 0.025(2) 0.034(2) 0.032(3) 0.0032(19) 0.0112(19) -0.0004(17)
C65 0.066(3) 0.041(3) 0.046(3) 0.014(2) 0.015(3) -0.005(2)
C14 0.037(2) 0.034(2) 0.029(2) -0.0005(18) 0.0140(19) 0.0004(19)
C15 0.031(2) 0.029(2) 0.028(2) -0.0030(18) 0.0099(18) -0.0013(18)
C16 0.029(2) 0.023(2) 0.028(2) -0.0013(17) 0.0048(18) -0.0031(17)
C17 0.033(2) 0.028(2) 0.030(2) -0.0028(18) 0.0093(19) -0.0031(18)
C18 0.027(2) 0.034(2) 0.043(3) 0.000(2) 0.010(2) -0.0005(18)
C19 0.031(2) 0.033(2) 0.034(3) -0.0015(19) 0.011(2) -0.0010(18)
C20 0.035(2) 0.031(2) 0.034(3) 0.0005(19) 0.005(2) 0.0003(18)
C21 0.041(3) 0.042(3) 0.039(3) 0.010(2) 0.005(2) 0.008(2)
C45 0.078(5) 0.054(4) 0.293(13) -0.024(6) 0.061(7) 0.022(4)
C22 0.072(4) 0.050(3) 0.055(4) 0.004(3) 0.001(3) 0.024(3)
C23 0.066(4) 0.096(5) 0.068(4) 0.048(4) 0.011(3) 0.010(3)
C24 0.061(3) 0.059(3) 0.045(3) 0.000(3) -0.004(3) 0.011(3)
C26 0.032(2) 0.031(2) 0.031(2) 0.0022(18) 0.0084(19) -0.0033(18)
C27 0.032(2) 0.042(3) 0.043(3) -0.002(2) 0.013(2) 0.000(2)
C28 0.042(3) 0.035(3) 0.040(3) -0.006(2) 0.013(2) 0.000(2)
C29 0.047(3) 0.028(2) 0.043(3) -0.006(2) 0.013(2) 0.000(2)
C30 0.033(2) 0.031(2) 0.033(2) -0.0017(18) 0.010(2) -0.0054(18)
C31 0.034(2) 0.027(2) 0.028(2) 0.0040(17) 0.0113(19) 0.0030(18)
C32 0.048(3) 0.055(3) 0.045(3) 0.000(2) 0.000(2) 0.014(2)
C33 0.056(3) 0.067(3) 0.044(3) 0.012(3) 0.021(3) 0.001(3)
C34 0.044(3) 0.037(2) 0.035(3) 0.007(2) 0.012(2) 0.005(2)
C35 0.058(3) 0.054(3) 0.049(3) -0.010(3) 0.002(3) -0.010(3)
C36 0.041(3) 0.031(2) 0.041(3) -0.010(2) 0.011(2) -0.0067(19)
C37 0.036(2) 0.028(2) 0.039(3) -0.0085(19) 0.009(2) -0.0136(19)
C38 0.047(3) 0.030(2) 0.047(3) -0.008(2) 0.013(2) -0.003(2)
C39 0.060(3) 0.028(2) 0.054(3) -0.001(2) 0.014(3) -0.003(2)
C40 0.030(2) 0.035(2) 0.035(3) -0.0037(19) 0.0107(19) -0.0028(18)
C41 0.052(3) 0.035(3) 0.045(3) 0.003(2) 0.012(2) -0.012(2)
C42 0.038(3) 0.033(2) 0.036(3) -0.0065(19) 0.008(2) -0.0126(19)
C43 0.033(2) 0.039(3) 0.034(3) 0.000(2) 0.005(2) -0.0116(19)
C11 0.135(14) 0.079(9) 0.083(11) 0.038(9) 0.002(10) 0.022(9)
C12 0.134(11) 0.042(5) 0.103(8) 0.006(5) 0.047(7) 0.029(6)
C13 0.132(9) 0.042(5) 0.143(12) 0.020(6) 0.076(9) 0.000(5)
C63 0.096(18) 0.049(15) 0.088(18) 0.026(13) 0.025(14) 0.002(12)
C62 0.13(2) 0.047(14) 0.102(18) -0.001(13) 0.022(15) -0.011(15)
C47 0.049(3) 0.033(2) 0.047(3) -0.003(2) 0.023(2) -0.008(2)
C48 0.068(4) 0.043(3) 0.063(4) -0.003(3) 0.035(3) -0.012(3)
C49 0.065(4) 0.045(3) 0.072(4) 0.001(3) 0.040(3) -0.018(3)
C50 0.072(4) 0.038(3) 0.064(4) -0.008(3) 0.035(3) -0.019(3)
C51 0.158(9) 0.055(5) 0.207(11) 0.004(6) 0.026(8) 0.040(5)
C52 0.093(5) 0.040(3) 0.077(4) -0.001(3) 0.034(4) -0.003(3)
C53 0.114(6) 0.106(6) 0.078(5) -0.005(4) 0.048(5) -0.036(5)
C54 0.095(5) 0.038(3) 0.143(6) -0.006(4) 0.064(5) 0.026(3)
C55 0.071(4) 0.057(4) 0.092(5) 0.014(3) 0.026(4) 0.027(3)
C56 0.047(3) 0.038(3) 0.061(4) -0.001(2) 0.026(3) 0.003(2)
C57 0.085(4) 0.055(4) 0.078(5) -0.021(3) 0.034(4) 0.001(3)
C58 0.039(3) 0.039(3) 0.046(3) 0.001(2) 0.021(2) 0.003(2)
C67 0.10(2) 0.08(2) 0.09(2) 0.026(16) 0.025(16) 0.007(16)
C70 0.076(19) 0.054(17) 0.081(19) 0.008(14) 0.023(16) -0.005(14)
C7 0.074(9) 0.047(8) 0.057(9) 0.012(8) 0.013(8) -0.005(8)
C71 0.068(5) 0.080(6) 0.106(7) 0.041(5) 0.028(5) -0.022(4)
C66 0.138(9) 0.050(5) 0.107(8) 0.035(5) 0.052(7) 0.030(5)
C68 0.135(9) 0.061(5) 0.063(5) 0.035(4) 0.014(5) -0.011(5)
C2 0.095(14) 0.089(16) 0.073(11) 0.016(9) 0.025(9) -0.036(14)
C3 0.036(7) 0.066(9) 0.084(11) -0.019(8) 0.014(7) -0.013(6)
C1 0.038(7) 0.080(12) 0.072(10) 0.022(8) 0.022(6) -0.005(7)
C4 0.037(7) 0.065(9) 0.078(9) 0.015(7) 0.021(6) 0.007(6)
C6 0.135(19) 0.113(15) 0.161(19) -0.020(13) 0.048(15) -0.044(13)
C5 0.066(11) 0.113(19) 0.104(15) 0.017(12) 0.055(11) -0.015(14)
C64 0.085(12) 0.053(10) 0.091(16) 0.022(10) 0.000(9) 0.013(8)

loop_
_atom_type_symbol
_atom_type_description
_atom_type_scat_dispersion_real
_atom_type_scat_dispersion_imag
_atom_type_scat_source
C C 0.0033 0.0016 'International Tables Vol C Tables 4.2.6.8 and 6.1.1.4'
H H 0.0000 0.0000 'International Tables Vol C Tables 4.2.6.8 and 6.1.1.4'
Ti Ti 0.2776 0.4457 'International Tables Vol C Tables 4.2.6.8 and 6.1.1.4'
O O 0.0106 0.0060 'International Tables Vol C Tables 4.2.6.8 and 6.1.1.4'

loop_
_geom_angle_atom_site_label_1
_geom_angle_atom_site_label_2
_geom_angle_atom_site_label_3
_geom_angle
_geom_angle_site_symmetry_1
_geom_angle_site_symmetry_3
_geom_angle_publ_flag
Ti1 Ti3 Ti2 72.42(3) 3_666 3_666 ?
O12 Ti3 Ti2 113.14(9) . 3_666 ?
O12 Ti3 Ti1 40.87(8) . 3_666 ?
O12 Ti3 O8 84.58(11) . 3_666 ?
O12 Ti3 O3 76.72(11) . 3_666 ?
O12 Ti3 O11 151.33(12) . . ?
O8 Ti3 Ti2 77.09(8) 3_666 3_666 ?
O8 Ti3 Ti1 78.58(8) 3_666 3_666 ?
O3 Ti3 Ti2 37.98(8) 3_666 3_666 ?
O3 Ti3 Ti1 36.16(8) 3_666 3_666 ?
O3 Ti3 O8 83.41(11) 3_666 3_666 ?
O11 Ti3 Ti2 38.32(8) . 3_666 ?
O11 Ti3 Ti1 110.75(8) . 3_666 ?
O11 Ti3 O8 84.88(11) . 3_666 ?
O11 Ti3 O3 75.63(11) . 3_666 ?
O10 Ti3 Ti2 132.53(9) . 3_666 ?
O10 Ti3 Ti1 145.68(9) . 3_666 ?
O10 Ti3 O12 108.23(12) . . ?
O10 Ti3 O8 84.80(11) . 3_666 ?
O10 Ti3 O3 166.72(12) . 3_666 ?
O10 Ti3 O11 97.25(12) . . ?
O10 Ti3 O13 96.64(12) . . ?
O13 Ti3 Ti2 101.77(9) . 3_666 ?
O13 Ti3 Ti1 100.24(9) . 3_666 ?
O13 Ti3 O12 95.08(12) . . ?
O13 Ti3 O8 178.54(12) . 3_666 ?
O13 Ti3 O3 95.13(12) . 3_666 ?
O13 Ti3 O11 94.78(12) . . ?
O5 Ti2 Ti3 123.72(9) . 3_666 ?
O5 Ti2 O7 84.02(11) . . ?
O15 Ti2 Ti3 101.15(9) . 3_666 ?
O15 Ti2 O5 96.46(12) . . ?
O15 Ti2 O3 95.39(12) . . ?
O15 Ti2 O11 93.64(12) . 3_666 ?
O15 Ti2 O14 95.31(13) . . ?
O15 Ti2 O7 179.52(13) . . ?
O3 Ti2 Ti3 38.18(8) . 3_666 ?
O3 Ti2 O5 87.52(12) . . ?
O3 Ti2 O11 75.31(11) . 3_666 ?
O3 Ti2 O7 84.67(11) . . ?
O11 Ti2 Ti3 37.80(8) 3_666 3_666 ?
O11 Ti2 O5 160.82(12) 3_666 . ?
O11 Ti2 O7 85.91(11) 3_666 . ?
O14 Ti2 Ti3 131.65(9) . 3_666 ?
O14 Ti2 O5 98.70(12) . . ?
O14 Ti2 O3 166.94(12) . . ?
O14 Ti2 O11 96.54(12) . 3_666 ?
O14 Ti2 O7 84.57(12) . . ?
O7 Ti2 Ti3 78.60(8) . 3_666 ?
O12 Ti1 Ti3 39.70(8) 3_666 3_666 ?
O12 Ti1 O4 158.29(13) 3_666 . ?
O1 Ti1 Ti3 116.94(13) . 3_666 ?
O1 Ti1 O12 101.43(15) . 3_666 ?
O1 Ti1 O2 109.56(17) . . ?
O1 Ti1 O3 114.10(15) . . ?
O1 Ti1 O4 98.56(16) . . ?
O2 Ti1 Ti3 117.23(12) . 3_666 ?
O2 Ti1 O12 93.16(13) . 3_666 ?
O2 Ti1 O3 136.33(16) . . ?
O2 Ti1 O4 88.06(15) . . ?
O3 Ti1 Ti3 39.33(8) . 3_666 ?
O3 Ti1 O12 78.71(11) . 3_666 ?
O3 Ti1 O4 85.47(13) . . ?
O4 Ti1 Ti3 121.90(10) . 3_666 ?
Ti3 O12 Ti1 99.43(12) . 3_666 ?
C34 O12 Ti3 136.4(2) . . ?
C34 O12 Ti1 123.5(2) . 3_666 ?
C00M O8 Ti3 128.9(3) . 3_666 ?
C58 O5 Ti2 134.6(3) . . ?
C9 O15 Ti2 151.7(3) . . ?
C1 O1 Ti1 131.3(5) . . ?
C4 O1 Ti1 150.6(6) . . ?
C52 O2 Ti1 144.6(4) . . ?
C50 O9 C49 106.7(4) . . ?
C57 O6 C54 105.4(5) . . ?
Ti2 O3 Ti3 103.84(12) . 3_666 ?
Ti1 O3 Ti3 104.51(13) . 3_666 ?
Ti1 O3 Ti2 143.69(15) . . ?
Ti3 O11 Ti2 103.88(12) . 3_666 ?
C32 O11 Ti3 127.1(3) . . ?
C32 O11 Ti2 129.0(3) . 3_666 ?
C16 O14 Ti2 152.8(2) . . ?
C31 O10 Ti3 164.8(3) . . ?
C00M O7 Ti2 130.1(3) . . ?
C00J O13 Ti3 133.5(3) . . ?
C58 O4 Ti1 140.3(3) . . ?
O13 C00J C37 120.1(4) . . ?
O13 C00J C42 119.9(4) . . ?
C37 C00J C42 120.0(4) . . ?
O8 C00M O7 124.9(4) . . ?
O8 C00M C47 118.3(4) . . ?
O7 C00M C47 116.8(4) . . ?
C44 C59 C69 111.2(6) . . ?
C44 C59 C45 108.8(5) . . ?
C44 C59 C28 112.3(4) . . ?
C69 C59 C28 109.1(4) . . ?
C45 C59 C69 104.6(7) . . ?
C45 C59 C28 110.6(4) . . ?
C11 C10 C39 108.5(8) . . ?
C11 C10 C12 115.1(18) . . ?
C11 C10 C13 104.9(19) . . ?
C12 C10 C39 112.1(5) . . ?
C13 C10 C39 109.4(5) . . ?
C13 C10 C12 106.7(7) . . ?
C63 C10 C39 111.6(12) . . ?
C62 C10 C39 103.3(14) . . ?
C62 C10 C63 108.4(18) . . ?
C64 C10 C39 108.1(9) . . ?
C64 C10 C63 100(3) . . ?
C64 C10 C62 126(3) . . ?
C59 C44 H44A 109.5 . . ?
C59 C44 H44B 109.5 . . ?
C59 C44 H44C 109.5 . . ?
H44A C44 H44B 109.5 . . ?
H44A C44 H44C 109.5 . . ?
H44B C44 H44C 109.5 . . ?
C59 C69 H69A 109.5 . . ?
C59 C69 H69B 109.5 . . ?
C59 C69 H69C 109.5 . . ?
H69A C69 H69B 109.5 . . ?
H69A C69 H69C 109.5 . . ?
H69B C69 H69C 109.5 . . ?
C60 C46 C9 118.3(4) . . ?
C60 C46 C43 121.2(4) . 3_666 ?
C9 C46 C43 120.5(4) . 3_666 ?
C46 C60 H60 118.4 . . ?
C46 C60 C25 123.3(4) . . ?
C25 C60 H60 118.4 . . ?
C60 C25 C61 116.4(4) . . ?
C60 C25 C65 121.0(4) . . ?
C61 C25 C65 122.6(4) . . ?
C25 C61 H61 118.6 . . ?
C8 C61 C25 122.8(4) . . ?
C8 C61 H61 118.6 . . ?
C61 C8 C9 118.6(4) . . ?
C61 C8 C14 119.5(4) . . ?
C9 C8 C14 121.9(4) . . ?
O15 C9 C46 119.0(4) . . ?
O15 C9 C8 120.4(4) . . ?
C8 C9 C46 120.6(4) . . ?
C67 C65 C25 104.0(16) . . ?
C67 C65 C70 109(3) . . ?
C67 C65 C7 119(2) . . ?
C70 C65 C25 107.3(14) . . ?
C7 C65 C25 111.3(13) . . ?
C7 C65 C70 105(2) . . ?
C71 C65 C25 109.5(4) . . ?
C71 C65 C66 109.0(6) . . ?
C71 C65 C68 108.2(6) . . ?
C66 C65 C25 109.8(4) . . ?
C68 C65 C25 112.7(4) . . ?
C68 C65 C66 107.6(6) . . ?
C8 C14 H14A 109.2 . . ?
C8 C14 H14B 109.2 . . ?
H14A C14 H14B 107.9 . . ?
C15 C14 C8 112.0(3) . . ?
C15 C14 H14A 109.2 . . ?
C15 C14 H14B 109.2 . . ?
C16 C15 C14 121.3(4) . . ?
C19 C15 C14 120.5(4) . . ?
C19 C15 C16 118.1(4) . . ?
O14 C16 C15 120.0(3) . . ?
O14 C16 C17 118.8(4) . . ?
C17 C16 C15 121.2(4) . . ?
C16 C17 C18 118.6(4) . . ?
C16 C17 C40 121.8(4) . . ?
C18 C17 C40 119.6(4) . . ?
C17 C18 H18 119.0 . . ?
C17 C18 C20 122.1(4) . . ?
C20 C18 H18 119.0 . . ?
C15 C19 H19 118.7 . . ?
C20 C19 C15 122.6(4) . . ?
C20 C19 H19 118.7 . . ?
C18 C20 C21 119.5(4) . . ?
C19 C20 C18 117.3(4) . . ?
C19 C20 C21 123.2(4) . . ?
C22 C21 C20 109.0(4) . . ?
C23 C21 C20 111.9(4) . . ?
C23 C21 C22 108.9(4) . . ?
C23 C21 C24 107.5(5) . . ?
C24 C21 C20 110.3(4) . . ?
C24 C21 C22 109.2(4) . . ?
C59 C45 H45A 109.5 . . ?
C59 C45 H45B 109.5 . . ?
C59 C45 H45C 109.5 . . ?
H45A C45 H45B 109.5 . . ?
H45A C45 H45C 109.5 . . ?
H45B C45 H45C 109.5 . . ?
C21 C22 H22A 109.5 . . ?
C21 C22 H22B 109.5 . . ?
C21 C22 H22C 109.5 . . ?
H22A C22 H22B 109.5 . . ?
H22A C22 H22C 109.5 . . ?
H22B C22 H22C 109.5 . . ?
C21 C23 H23A 109.5 . . ?
C21 C23 H23B 109.5 . . ?
C21 C23 H23C 109.5 . . ?
H23A C23 H23B 109.5 . . ?
H23A C23 H23C 109.5 . . ?
H23B C23 H23C 109.5 . . ?
C21 C24 H24A 109.5 . . ?
C21 C24 H24B 109.5 . . ?
C21 C24 H24C 109.5 . . ?
H24A C24 H24B 109.5 . . ?
H24A C24 H24C 109.5 . . ?
H24B C24 H24C 109.5 . . ?
C27 C26 C40 120.4(4) . . ?
C31 C26 C27 118.4(4) . . ?
C31 C26 C40 121.2(4) . . ?
C26 C27 H27 118.7 . . ?
C28 C27 C26 122.5(4) . . ?
C28 C27 H27 118.7 . . ?
C27 C28 C59 121.6(4) . . ?
C27 C28 C29 117.2(4) . . ?
C29 C28 C59 121.0(4) . . ?
C28 C29 H29 118.7 . . ?
C28 C29 C30 122.6(4) . . ?
C30 C29 H29 118.7 . . ?
C29 C30 C31 118.4(4) . . ?
C29 C30 C36 122.4(4) . . ?
C31 C30 C36 119.2(4) . . ?
O10 C31 C26 121.2(4) . . ?
O10 C31 C30 118.0(4) . . ?
C26 C31 C30 120.8(4) . . ?
O11 C32 H32A 109.5 . . ?
O11 C32 H32B 109.5 . . ?
O11 C32 H32C 109.5 . . ?
H32A C32 H32B 109.5 . . ?
H32A C32 H32C 109.5 . . ?
H32B C32 H32C 109.5 . . ?
H33A C33 H33B 109.5 . . ?
H33A C33 H33C 109.5 . . ?
H33B C33 H33C 109.5 . . ?
C34 C33 H33A 109.5 . . ?
C34 C33 H33B 109.5 . . ?
C34 C33 H33C 109.5 . . ?
O12 C34 C33 110.5(4) . . ?
O12 C34 H34 108.1 . . ?
O12 C34 C35 109.8(4) . . ?
C33 C34 H34 108.1 . . ?
C35 C34 C33 112.1(4) . . ?
C35 C34 H34 108.1 . . ?
C34 C35 H35A 109.5 . . ?
C34 C35 H35B 109.5 . . ?
C34 C35 H35C 109.5 . . ?
H35A C35 H35B 109.5 . . ?
H35A C35 H35C 109.5 . . ?
H35B C35 H35C 109.5 . . ?
C30 C36 H36A 108.7 . . ?
C30 C36 H36B 108.7 . . ?
H36A C36 H36B 107.6 . . ?
C37 C36 C30 114.3(4) . . ?
C37 C36 H36A 108.7 . . ?
C37 C36 H36B 108.7 . . ?
C00J C37 C36 122.2(4) . . ?
C38 C37 C00J 119.1(4) . . ?
C38 C37 C36 118.7(4) . . ?
C37 C38 H38 118.6 . . ?
C39 C38 C37 122.8(4) . . ?
C39 C38 H38 118.6 . . ?
C38 C39 C10 120.6(4) . . ?
C41 C39 C10 122.7(5) . . ?
C41 C39 C38 116.6(4) . . ?
C17 C40 H40A 109.4 . . ?
C17 C40 H40B 109.4 . . ?
C26 C40 C17 111.3(3) . . ?
C26 C40 H40A 109.4 . . ?
C26 C40 H40B 109.4 . . ?
H40A C40 H40B 108.0 . . ?
C39 C41 H41 118.1 . . ?
C39 C41 C42 123.8(4) . . ?
C42 C41 H41 118.1 . . ?
C00J C42 C43 120.4(4) . . ?
C41 C42 C00J 117.6(4) . . ?
C41 C42 C43 121.9(4) . . ?
C46 C43 H43A 108.4 3_666 . ?
C46 C43 H43B 108.4 3_666 . ?
C42 C43 C46 115.5(4) . 3_666 ?
C42 C43 H43A 108.4 . . ?
C42 C43 H43B 108.4 . . ?
H43A C43 H43B 107.5 . . ?
C10 C11 H11A 109.5 . . ?
C10 C11 H11B 109.5 . . ?
C10 C11 H11C 109.5 . . ?
H11A C11 H11B 109.5 . . ?
H11A C11 H11C 109.5 . . ?
H11B C11 H11C 109.5 . . ?
C10 C12 H12A 109.5 . . ?
C10 C12 H12B 109.5 . . ?
C10 C12 H12C 109.5 . . ?
H12A C12 H12B 109.5 . . ?
H12A C12 H12C 109.5 . . ?
H12B C12 H12C 109.5 . . ?
C10 C13 H13A 109.5 . . ?
C10 C13 H13B 109.5 . . ?
C10 C13 H13C 109.5 . . ?
H13A C13 H13B 109.5 . . ?
H13A C13 H13C 109.5 . . ?
H13B C13 H13C 109.5 . . ?
C10 C63 H63A 109.5 . . ?
C10 C63 H63B 109.5 . . ?
C10 C63 H63C 109.5 . . ?
H63A C63 H63B 109.5 . . ?
H63A C63 H63C 109.5 . . ?
H63B C63 H63C 109.5 . . ?
C10 C62 H62A 109.5 . . ?
C10 C62 H62B 109.5 . . ?
C10 C62 H62C 109.5 . . ?
H62A C62 H62B 109.5 . . ?
H62A C62 H62C 109.5 . . ?
H62B C62 H62C 109.5 . . ?
C48 C47 C00M 128.3(4) . . ?
C50 C47 C00M 125.6(4) . . ?
C50 C47 C48 106.2(4) . . ?
C47 C48 H48 126.6 . . ?
C49 C48 C47 106.7(5) . . ?
C49 C48 H48 126.6 . . ?
O9 C49 H49 124.7 . . ?
C48 C49 O9 110.6(4) . . ?
C48 C49 H49 124.7 . . ?
O9 C50 C47 109.9(5) . . ?
O9 C50 H50 125.1 . . ?
C47 C50 H50 125.1 . . ?
H51A C51 H51B 109.5 . . ?
H51A C51 H51C 109.5 . . ?
H51B C51 H51C 109.5 . . ?
C52 C51 H51A 109.5 . . ?
C52 C51 H51B 109.5 . . ?
C52 C51 H51C 109.5 . . ?
O2 C52 C51 109.1(6) . . ?
O2 C52 H52 108.1 . . ?
O2 C52 C53 108.7(5) . . ?
C51 C52 H52 108.1 . . ?
C51 C52 C53 114.5(7) . . ?
C53 C52 H52 108.1 . . ?
C52 C53 H53A 109.5 . . ?
C52 C53 H53B 109.5 . . ?
C52 C53 H53C 109.5 . . ?
H53A C53 H53B 109.5 . . ?
H53A C53 H53C 109.5 . . ?
H53B C53 H53C 109.5 . . ?
O6 C54 H54 126.1 . . ?
C55 C54 O6 107.7(5) . . ?
C55 C54 H54 126.1 . . ?
C54 C55 H55 124.9 . . ?
C54 C55 C56 110.3(7) . . ?
C56 C55 H55 124.9 . . ?
C55 C56 C58 127.4(5) . . ?
C57 C56 C55 106.0(5) . . ?
C57 C56 C58 126.5(5) . . ?
O6 C57 H57 124.7 . . ?
C56 C57 O6 110.6(6) . . ?
C56 C57 H57 124.7 . . ?
O5 C58 C56 118.5(4) . . ?
O4 C58 O5 125.1(4) . . ?
O4 C58 C56 116.4(4) . . ?
C65 C67 H67A 109.5 . . ?
C65 C67 H67B 109.5 . . ?
C65 C67 H67C 109.5 . . ?
H67A C67 H67B 109.5 . . ?
H67A C67 H67C 109.5 . . ?
H67B C67 H67C 109.5 . . ?
C65 C70 H70A 109.5 . . ?
C65 C70 H70B 109.5 . . ?
C65 C70 H70C 109.5 . . ?
H70A C70 H70B 109.5 . . ?
H70A C70 H70C 109.5 . . ?
H70B C70 H70C 109.5 . . ?
C65 C7 H7A 109.5 . . ?
C65 C7 H7B 109.5 . . ?
C65 C7 H7C 109.5 . . ?
H7A C7 H7B 109.5 . . ?
H7A C7 H7C 109.5 . . ?
H7B C7 H7C 109.5 . . ?
C65 C71 H71A 109.5 . . ?
C65 C71 H71B 109.5 . . ?
C65 C71 H71C 109.5 . . ?
H71A C71 H71B 109.5 . . ?
H71A C71 H71C 109.5 . . ?
H71B C71 H71C 109.5 . . ?
C65 C66 H66A 109.5 . . ?
C65 C66 H66B 109.5 . . ?
C65 C66 H66C 109.5 . . ?
H66A C66 H66B 109.5 . . ?
H66A C66 H66C 109.5 . . ?
H66B C66 H66C 109.5 . . ?
C65 C68 H68A 109.5 . . ?
C65 C68 H68B 109.5 . . ?
C65 C68 H68C 109.5 . . ?
H68A C68 H68B 109.5 . . ?
H68A C68 H68C 109.5 . . ?
H68B C68 H68C 109.5 . . ?
H2A C2 H2B 109.5 . . ?
H2A C2 H2C 109.5 . . ?
H2B C2 H2C 109.5 . . ?
C1 C2 H2A 109.5 . . ?
C1 C2 H2B 109.5 . . ?
C1 C2 H2C 109.5 . . ?
H3A C3 H3B 109.5 . . ?
H3A C3 H3C 109.5 . . ?
H3B C3 H3C 109.5 . . ?
C1 C3 H3A 109.5 . . ?
C1 C3 H3B 109.5 . . ?
C1 C3 H3C 109.5 . . ?
O1 C1 H1 109.1 . . ?
C2 C1 O1 108.3(12) . . ?
C2 C1 C3 114.7(15) . . ?
C2 C1 H1 109.1 . . ?
C3 C1 O1 106.6(11) . . ?
C3 C1 H1 109.1 . . ?
O1 C4 H4 111.6 . . ?
O1 C4 C6 100.4(14) . . ?
O1 C4 C5 108.6(12) . . ?
C6 C4 H4 111.6 . . ?
C5 C4 H4 111.6 . . ?
C5 C4 C6 112.4(17) . . ?
C4 C6 H6A 109.5 . . ?
C4 C6 H6B 109.5 . . ?
C4 C6 H6C 109.5 . . ?
H6A C6 H6B 109.5 . . ?
H6A C6 H6C 109.5 . . ?
H6B C6 H6C 109.5 . . ?
C4 C5 H5A 109.5 . . ?
C4 C5 H5B 109.5 . . ?
C4 C5 H5C 109.5 . . ?
H5A C5 H5B 109.5 . . ?
H5A C5 H5C 109.5 . . ?
H5B C5 H5C 109.5 . . ?
C10 C64 H64A 109.5 . . ?
C10 C64 H64B 109.5 . . ?
C10 C64 H64C 109.5 . . ?
H64A C64 H64B 109.5 . . ?
H64A C64 H64C 109.5 . . ?
H64B C64 H64C 109.5 . . ?

loop_
_geom_bond_atom_site_label_1
_geom_bond_atom_site_label_2
_geom_bond_distance
_geom_bond_site_symmetry_2
_geom_bond_publ_flag
Ti3 Ti2 3.1354(10) 3_666 ?
Ti3 Ti1 3.0491(10) 3_666 ?
Ti3 O12 1.974(3) . ?
Ti3 O8 2.162(3) 3_666 ?
Ti3 O3 1.996(3) 3_666 ?
Ti3 O11 1.979(3) . ?
Ti3 O10 1.807(3) . ?
Ti3 O13 1.850(3) . ?
Ti2 O5 2.018(3) . ?
Ti2 O15 1.813(3) . ?
Ti2 O3 1.987(3) . ?
Ti2 O11 2.003(3) 3_666 ?
Ti2 O14 1.817(3) . ?
Ti2 O7 2.092(3) . ?
Ti1 O12 2.022(3) 3_666 ?
Ti1 O1 1.759(3) . ?
Ti1 O2 1.781(3) . ?
Ti1 O3 1.858(3) . ?
Ti1 O4 2.031(3) . ?
O12 C34 1.438(5) . ?
O8 C00M 1.259(5) . ?
O5 C58 1.264(5) . ?
O15 C9 1.361(5) . ?
O1 C1 1.529(15) . ?
O1 C4 1.403(11) . ?
O2 C52 1.407(6) . ?
O9 C49 1.370(6) . ?
O9 C50 1.354(6) . ?
O6 C54 1.442(9) . ?
O6 C57 1.354(7) . ?
O11 C32 1.427(5) . ?
O14 C16 1.357(5) . ?
O10 C31 1.359(5) . ?
O7 C00M 1.267(5) . ?
O13 C00J 1.359(5) . ?
O4 C58 1.262(5) . ?
C00J C37 1.396(6) . ?
C00J C42 1.413(6) . ?
C00M C47 1.473(6) . ?
C59 C44 1.500(6) . ?
C59 C69 1.523(6) . ?
C59 C45 1.513(6) . ?
C59 C28 1.531(6) . ?
C10 C39 1.541(7) . ?
C10 C11 1.518(8) . ?
C10 C12 1.531(7) . ?
C10 C13 1.526(7) . ?
C10 C63 1.528(9) . ?
C10 C62 1.524(9) . ?
C10 C64 1.523(8) . ?
C44 H44A 0.9800 . ?
C44 H44B 0.9800 . ?
C44 H44C 0.9800 . ?
C69 H69A 0.9800 . ?
C69 H69B 0.9800 . ?
C69 H69C 0.9800 . ?
C46 C60 1.385(6) . ?
C46 C9 1.402(6) . ?
C46 C43 1.522(6) 3_666 ?
C60 H60 0.9500 . ?
C60 C25 1.392(6) . ?
C25 C61 1.394(6) . ?
C25 C65 1.535(6) . ?
C61 H61 0.9500 . ?
C61 C8 1.393(6) . ?
C8 C9 1.393(6) . ?
C8 C14 1.517(6) . ?
C65 C67 1.513(9) . ?
C65 C70 1.517(9) . ?
C65 C7 1.515(9) . ?
C65 C71 1.505(6) . ?
C65 C66 1.520(6) . ?
C65 C68 1.518(6) . ?
C14 H14A 0.9900 . ?
C14 H14B 0.9900 . ?
C14 C15 1.506(6) . ?
C15 C16 1.405(5) . ?
C15 C19 1.398(6) . ?
C16 C17 1.389(5) . ?
C17 C18 1.396(6) . ?
C17 C40 1.521(6) . ?
C18 H18 0.9500 . ?
C18 C20 1.405(6) . ?
C19 H19 0.9500 . ?
C19 C20 1.389(6) . ?
C20 C21 1.531(6) . ?
C21 C22 1.530(7) . ?
C21 C23 1.517(7) . ?
C21 C24 1.521(7) . ?
C45 H45A 0.9800 . ?
C45 H45B 0.9800 . ?
C45 H45C 0.9800 . ?
C22 H22A 0.9800 . ?
C22 H22B 0.9800 . ?
C22 H22C 0.9800 . ?
C23 H23A 0.9800 . ?
C23 H23B 0.9800 . ?
C23 H23C 0.9800 . ?
C24 H24A 0.9800 . ?
C24 H24B 0.9800 . ?
C24 H24C 0.9800 . ?
C26 C27 1.398(6) . ?
C26 C31 1.383(6) . ?
C26 C40 1.514(6) . ?
C27 H27 0.9500 . ?
C27 C28 1.381(6) . ?
C28 C29 1.387(6) . ?
C29 H29 0.9500 . ?
C29 C30 1.388(6) . ?
C30 C31 1.398(6) . ?
C30 C36 1.511(6) . ?
C32 H32A 0.9800 . ?
C32 H32B 0.9800 . ?
C32 H32C 0.9800 . ?
C33 H33A 0.9800 . ?
C33 H33B 0.9800 . ?
C33 H33C 0.9800 . ?
C33 C34 1.510(6) . ?
C34 H34 1.0000 . ?
C34 C35 1.505(6) . ?
C35 H35A 0.9800 . ?
C35 H35B 0.9800 . ?
C35 H35C 0.9800 . ?
C36 H36A 0.9900 . ?
C36 H36B 0.9900 . ?
C36 C37 1.503(6) . ?
C37 C38 1.388(6) . ?
C38 H38 0.9500 . ?
C38 C39 1.385(7) . ?
C39 C41 1.382(7) . ?
C40 H40A 0.9900 . ?
C40 H40B 0.9900 . ?
C41 H41 0.9500 . ?
C41 C42 1.393(6) . ?
C42 C43 1.519(6) . ?
C43 H43A 0.9900 . ?
C43 H43B 0.9900 . ?
C11 H11A 0.9800 . ?
C11 H11B 0.9800 . ?
C11 H11C 0.9800 . ?
C12 H12A 0.9800 . ?
C12 H12B 0.9800 . ?
C12 H12C 0.9800 . ?
C13 H13A 0.9800 . ?
C13 H13B 0.9800 . ?
C13 H13C 0.9800 . ?
C63 H63A 0.9800 . ?
C63 H63B 0.9800 . ?
C63 H63C 0.9800 . ?
C62 H62A 0.9800 . ?
C62 H62B 0.9800 . ?
C62 H62C 0.9800 . ?
C47 C48 1.420(6) . ?
C47 C50 1.366(7) . ?
C48 H48 0.9500 . ?
C48 C49 1.336(7) . ?
C49 H49 0.9500 . ?
C50 H50 0.9500 . ?
C51 H51A 0.9800 . ?
C51 H51B 0.9800 . ?
C51 H51C 0.9800 . ?
C51 C52 1.476(9) . ?
C52 H52 1.0000 . ?
C52 C53 1.481(8) . ?
C53 H53A 0.9800 . ?
C53 H53B 0.9800 . ?
C53 H53C 0.9800 . ?
C54 H54 0.9500 . ?
C54 C55 1.285(8) . ?
C55 H55 0.9500 . ?
C55 C56 1.409(7) . ?
C56 C57 1.338(7) . ?
C56 C58 1.458(6) . ?
C57 H57 0.9500 . ?
C67 H67A 0.9800 . ?
C67 H67B 0.9800 . ?
C67 H67C 0.9800 . ?
C70 H70A 0.9800 . ?
C70 H70B 0.9800 . ?
C70 H70C 0.9800 . ?
C7 H7A 0.9800 . ?
C7 H7B 0.9800 . ?
C7 H7C 0.9800 . ?
C71 H71A 0.9800 . ?
C71 H71B 0.9800 . ?
C71 H71C 0.9800 . ?
C66 H66A 0.9800 . ?
C66 H66B 0.9800 . ?
C66 H66C 0.9800 . ?
C68 H68A 0.9800 . ?
C68 H68B 0.9800 . ?
C68 H68C 0.9800 . ?
C2 H2A 0.9800 . ?
C2 H2B 0.9800 . ?
C2 H2C 0.9800 . ?
C2 C1 1.489(10) . ?
C3 H3A 0.9800 . ?
C3 H3B 0.9800 . ?
C3 H3C 0.9800 . ?
C3 C1 1.499(9) . ?
C1 H1 1.0000 . ?
C4 H4 1.0000 . ?
C4 C6 1.495(10) . ?
C4 C5 1.491(10) . ?
C6 H6A 0.9800 . ?
C6 H6B 0.9800 . ?
C6 H6C 0.9800 . ?
C5 H5A 0.9800 . ?
C5 H5B 0.9800 . ?
C5 H5C 0.9800 . ?
C64 H64A 0.9800 . ?
C64 H64B 0.9800 . ?
C64 H64C 0.9800 . ?

loop_
_geom_torsion_atom_site_label_1
_geom_torsion_atom_site_label_2
_geom_torsion_atom_site_label_3
_geom_torsion_atom_site_label_4
_geom_torsion
_geom_torsion_site_symmetry_1
_geom_torsion_site_symmetry_2
_geom_torsion_site_symmetry_3
_geom_torsion_site_symmetry_4
_geom_torsion_publ_flag
Ti3 Ti2 O15 C9 -104.4(6) 3_666 . . . ?
Ti3 Ti2 O14 C16 79.5(6) 3_666 . . . ?
Ti3 Ti1 O1 C1 -35.1(8) 3_666 . . . ?
Ti3 Ti1 O1 C4 -93.9(14) 3_666 . . . ?
Ti3 Ti1 O2 C52 85.1(6) 3_666 . . . ?
Ti3 Ti1 O3 Ti2 -140.3(3) 3_666 . . . ?
Ti3 O12 C34 C33 -35.4(5) . . . . ?
Ti3 O12 C34 C35 88.7(5) . . . . ?
Ti3 O8 C00M O7 7.7(6) 3_666 . . . ?
Ti3 O8 C00M C47 -170.1(3) 3_666 . . . ?
Ti3 O10 C31 C26 -135.0(9) . . . . ?
Ti3 O10 C31 C30 45.6(12) . . . . ?
Ti3 O13 C00J C37 -71.8(5) . . . . ?
Ti3 O13 C00J C42 108.6(4) . . . . ?
Ti2 Ti3 O10 C31 82.1(10) 3_666 . . . ?
Ti2 Ti3 O13 C00J -87.2(4) 3_666 . . . ?
Ti2 O5 C58 O4 -13.9(7) . . . . ?
Ti2 O5 C58 C56 165.9(3) . . . . ?
Ti2 O15 C9 C46 121.0(5) . . . . ?
Ti2 O15 C9 C8 -60.1(7) . . . . ?
Ti2 O14 C16 C15 59.4(7) . . . . ?
Ti2 O14 C16 C17 -122.3(5) . . . . ?
Ti2 O7 C00M O8 -7.7(6) . . . . ?
Ti2 O7 C00M C47 170.1(3) . . . . ?
Ti1 Ti3 O10 C31 -149.8(9) 3_666 . . . ?
Ti1 Ti3 O13 C00J -161.1(3) 3_666 . . . ?
Ti1 O12 C34 C33 133.3(3) 3_666 . . . ?
Ti1 O12 C34 C35 -102.6(4) 3_666 . . . ?
Ti1 O1 C1 C2 -78.2(16) . . . . ?
Ti1 O1 C1 C3 157.9(8) . . . . ?
Ti1 O1 C4 C6 120.7(14) . . . . ?
Ti1 O1 C4 C5 3(2) . . . . ?
Ti1 O2 C52 C51 122.0(7) . . . . ?
Ti1 O2 C52 C53 -112.6(6) . . . . ?
Ti1 O4 C58 O5 7.3(8) . . . . ?
Ti1 O4 C58 C56 -172.5(4) . . . . ?
O12 Ti3 O10 C31 -128.2(10) . . . . ?
O12 Ti3 O13 C00J 157.9(4) . . . . ?
O12 Ti1 O1 C1 -74.0(8) 3_666 . . . ?
O12 Ti1 O1 C4 -132.8(14) 3_666 . . . ?
O12 Ti1 O2 C52 118.1(6) 3_666 . . . ?
O12 Ti1 O3 Ti3 -6.13(12) 3_666 . . 3_666 ?
O12 Ti1 O3 Ti2 -146.4(3) 3_666 . . . ?
O8 Ti3 O10 C31 149.3(10) 3_666 . . . ?
O8 C00M C47 C48 -5.7(7) . . . . ?
O8 C00M C47 C50 172.0(5) . . . . ?
O5 Ti2 O15 C9 129.3(6) . . . . ?
O5 Ti2 O14 C16 -127.9(6) . . . . ?
O15 Ti2 O14 C16 -30.5(6) . . . . ?
O1 Ti1 O2 C52 -138.6(6) . . . . ?
O1 Ti1 O3 Ti3 -103.71(17) . . . 3_666 ?
O1 Ti1 O3 Ti2 116.0(3) . . . . ?
O2 Ti1 O1 C1 -171.6(8) . . . . ?
O2 Ti1 O1 C4 129.6(14) . . . . ?
O2 Ti1 O3 Ti3 76.5(2) . . . 3_666 ?
O2 Ti1 O3 Ti2 -63.8(3) . . . . ?
O6 C54 C55 C56 -2.7(8) . . . . ?
O3 Ti3 O10 C31 121.8(10) 3_666 . . . ?
O3 Ti3 O13 C00J -125.0(4) 3_666 . . . ?
O3 Ti2 O15 C9 -142.6(6) . . . . ?
O3 Ti2 O14 C16 114.4(7) . . . . ?
O3 Ti1 O1 C1 8.6(9) . . . . ?
O3 Ti1 O1 C4 -50.2(14) . . . . ?
O3 Ti1 O2 C52 41.2(7) . . . . ?
O11 Ti3 O10 C31 65.1(10) . . . . ?
O11 Ti3 O13 C00J -49.0(4) . . . . ?
O11 Ti2 O15 C9 -67.0(6) 3_666 . . . ?
O11 Ti2 O14 C16 63.8(6) 3_666 . . . ?
O14 Ti2 O15 C9 29.9(6) . . . . ?
O14 C16 C17 C18 178.0(4) . . . . ?
O14 C16 C17 C40 -3.1(6) . . . . ?
O10 Ti3 O13 C00J 48.9(4) . . . . ?
O7 Ti2 O14 C16 149.0(6) . . . . ?
O7 C00M C47 C48 176.3(5) . . . . ?
O7 C00M C47 C50 -6.0(7) . . . . ?
O13 Ti3 O10 C31 -30.6(10) . . . . ?
O13 C00J C37 C36 -7.1(6) . . . . ?
O13 C00J C37 C38 175.1(4) . . . . ?
O13 C00J C42 C41 -175.5(4) . . . . ?
O13 C00J C42 C43 8.5(6) . . . . ?
O4 Ti1 O1 C1 97.4(8) . . . . ?
O4 Ti1 O1 C4 38.6(14) . . . . ?
O4 Ti1 O2 C52 -40.2(6) . . . . ?
O4 Ti1 O3 Ti3 158.93(15) . . . 3_666 ?
O4 Ti1 O3 Ti2 18.6(3) . . . . ?
C00J C37 C38 C39 2.2(7) . . . . ?
C00J C42 C43 C46 -132.5(4) . . . 3_666 ?
C00M C47 C48 C49 177.5(5) . . . . ?
C00M C47 C50 O9 -177.8(4) . . . . ?
C59 C28 C29 C30 -177.8(4) . . . . ?
C10 C39 C41 C42 177.2(4) . . . . ?
C44 C59 C28 C27 26.3(7) . . . . ?
C44 C59 C28 C29 -158.1(5) . . . . ?
C69 C59 C28 C27 -97.4(6) . . . . ?
C69 C59 C28 C29 78.1(7) . . . . ?
C46 C60 C25 C61 -2.5(7) . . . . ?
C46 C60 C25 C65 175.7(4) . . . . ?
C60 C46 C9 O15 178.1(4) . . . . ?
C60 C46 C9 C8 -0.8(6) . . . . ?
C60 C25 C61 C8 0.3(7) . . . . ?
C60 C25 C65 C67 -114(2) . . . . ?
C60 C25 C65 C70 130.6(18) . . . . ?
C60 C25 C65 C7 16(2) . . . . ?
C60 C25 C65 C71 63.7(7) . . . . ?
C60 C25 C65 C66 -55.9(7) . . . . ?
C60 C25 C65 C68 -175.8(6) . . . . ?
C25 C61 C8 C9 1.4(6) . . . . ?
C25 C61 C8 C14 179.2(4) . . . . ?
C61 C25 C65 C67 65(2) . . . . ?
C61 C25 C65 C70 -51.3(19) . . . . ?
C61 C25 C65 C7 -165.6(19) . . . . ?
C61 C25 C65 C71 -118.1(6) . . . . ?
C61 C25 C65 C66 122.2(6) . . . . ?
C61 C25 C65 C68 2.3(7) . . . . ?
C61 C8 C9 O15 179.9(4) . . . . ?
C61 C8 C9 C46 -1.2(6) . . . . ?
C61 C8 C14 C15 -88.2(5) . . . . ?
C8 C14 C15 C16 -90.6(5) . . . . ?
C8 C14 C15 C19 87.8(5) . . . . ?
C9 C46 C60 C25 2.8(7) . . . . ?
C9 C8 C14 C15 89.5(5) . . . . ?
C65 C25 C61 C8 -177.9(4) . . . . ?
C14 C8 C9 O15 2.2(6) . . . . ?
C14 C8 C9 C46 -178.9(4) . . . . ?
C14 C15 C16 O14 0.2(6) . . . . ?
C14 C15 C16 C17 -178.1(4) . . . . ?
C14 C15 C19 C20 -178.9(4) . . . . ?
C15 C16 C17 C18 -3.7(6) . . . . ?
C15 C16 C17 C40 175.1(4) . . . . ?
C15 C19 C20 C18 -2.3(6) . . . . ?
C15 C19 C20 C21 177.5(4) . . . . ?
C16 C15 C19 C20 -0.4(6) . . . . ?
C16 C17 C18 C20 0.9(6) . . . . ?
C16 C17 C40 C26 -99.3(5) . . . . ?
C17 C18 C20 C19 2.0(6) . . . . ?
C17 C18 C20 C21 -177.8(4) . . . . ?
C18 C17 C40 C26 79.6(5) . . . . ?
C18 C20 C21 C22 59.0(5) . . . . ?
C18 C20 C21 C23 179.5(5) . . . . ?
C18 C20 C21 C24 -60.9(5) . . . . ?
C19 C15 C16 O14 -178.2(3) . . . . ?
C19 C15 C16 C17 3.5(6) . . . . ?
C19 C20 C21 C22 -120.8(5) . . . . ?
C19 C20 C21 C23 -0.3(7) . . . . ?
C19 C20 C21 C24 119.3(5) . . . . ?
C45 C59 C28 C27 148.1(6) . . . . ?
C45 C59 C28 C29 -36.4(7) . . . . ?
C26 C27 C28 C59 177.8(4) . . . . ?
C26 C27 C28 C29 2.1(7) . . . . ?
C27 C26 C31 O10 178.9(4) . . . . ?
C27 C26 C31 C30 -1.8(6) . . . . ?
C27 C26 C40 C17 53.1(5) . . . . ?
C27 C28 C29 C30 -2.0(7) . . . . ?
C28 C29 C30 C31 0.1(7) . . . . ?
C28 C29 C30 C36 -179.2(4) . . . . ?
C29 C30 C31 O10 -178.8(4) . . . . ?
C29 C30 C31 C26 1.8(6) . . . . ?
C29 C30 C36 C37 99.2(5) . . . . ?
C30 C36 C37 C00J 106.0(5) . . . . ?
C30 C36 C37 C38 -76.1(5) . . . . ?
C31 C26 C27 C28 -0.3(7) . . . . ?
C31 C26 C40 C17 -126.0(4) . . . . ?
C31 C30 C36 C37 -80.1(5) . . . . ?
C36 C30 C31 O10 0.6(6) . . . . ?
C36 C30 C31 C26 -178.8(4) . . . . ?
C36 C37 C38 C39 -175.8(4) . . . . ?
C37 C00J C42 C41 4.9(6) . . . . ?
C37 C00J C42 C43 -171.1(4) . . . . ?
C37 C38 C39 C10 -177.6(4) . . . . ?
C37 C38 C39 C41 1.3(7) . . . . ?
C38 C39 C41 C42 -1.6(7) . . . . ?
C39 C41 C42 C00J -1.4(7) . . . . ?
C39 C41 C42 C43 174.5(4) . . . . ?
C40 C17 C18 C20 -178.0(4) . . . . ?
C40 C26 C27 C28 -179.4(4) . . . . ?
C40 C26 C31 O10 -2.0(6) . . . . ?
C40 C26 C31 C30 177.4(4) . . . . ?
C41 C42 C43 C46 51.7(5) . . . 3_666 ?
C42 C00J C37 C36 172.5(4) . . . . ?
C42 C00J C37 C38 -5.3(6) . . . . ?
C43 C46 C60 C25 -175.9(4) 3_666 . . . ?
C43 C46 C9 O15 -3.2(6) 3_666 . . . ?
C43 C46 C9 C8 177.9(4) 3_666 . . . ?
C11 C10 C39 C38 108(2) . . . . ?
C11 C10 C39 C41 -71(2) . . . . ?
C12 C10 C39 C38 -20.1(10) . . . . ?
C12 C10 C39 C41 161.1(9) . . . . ?
C13 C10 C39 C38 -138.2(9) . . . . ?
C13 C10 C39 C41 43.0(10) . . . . ?
C63 C10 C39 C38 -177.9(19) . . . . ?
C63 C10 C39 C41 3(2) . . . . ?
C62 C10 C39 C38 -62(2) . . . . ?
C62 C10 C39 C41 120(2) . . . . ?
C47 C48 C49 O9 0.6(6) . . . . ?
C48 C47 C50 O9 0.3(6) . . . . ?
C49 O9 C50 C47 0.1(6) . . . . ?
C50 O9 C49 C48 -0.4(6) . . . . ?
C50 C47 C48 C49 -0.6(6) . . . . ?
C54 O6 C57 C56 -2.3(7) . . . . ?
C54 C55 C56 C57 1.3(7) . . . . ?
C54 C55 C56 C58 177.4(5) . . . . ?
C55 C56 C57 O6 0.7(7) . . . . ?
C55 C56 C58 O5 175.4(5) . . . . ?
C55 C56 C58 O4 -4.8(7) . . . . ?
C57 O6 C54 C55 3.0(7) . . . . ?
C57 C56 C58 O5 -9.3(8) . . . . ?
C57 C56 C58 O4 170.5(5) . . . . ?
C58 C56 C57 O6 -175.4(5) . . . . ?
C64 C10 C39 C38 74(2) . . . . ?
C64 C10 C39 C41 -105(2) . . . . ?
